data_2220836
loop_
_publ_author_name
'Guan, Biao'
'Zhang, Chao-Hua'
'Song, Wen-Dong'

_publ_section_title
;<i>catena</i>-Poly[[[tetraaquapraseodymium(III)]-di-\m-nicotinato-\k^2^<i>O</i>:<i>N</i>;\k^2^<i>O</i>:<i>N</i>-disilver(I)-di-\m-nicotinato-\k^2^<i>N</i>:<i>O</i>;\k^2^<i>N</i>:<i>O</i>]
 perchlorate monohydrate]
;
_journal_coeditor_code HY2177
_journal_issue 2
_journal_name_full 'Acta Crystallographica Section E'
_journal_page_first m208
_journal_page_last m209
_journal_paper_doi 10.1107/S1600536809001718
_journal_volume 65
_journal_year 2009
_chemical_formula_iupac '[Ag2 Pr (C6 H4 N O2)4 (H2 O)4] Cl O4, H2 O'
_chemical_formula_moiety 'C24 H24 Ag2 N4 O12 Pr +, Cl O4 -, H2 O'
_chemical_formula_sum 'C24 H26 Ag2 Cl N4 O17 Pr'
_chemical_formula_weight 1034.59
_chemical_name_systematic
;
<i>catena</i>-Poly[[[tetraaquapraseodymium(III)]-di-\m-nicotinato-
\k^2^<i>O</i>:<i>N</i>;\k^2^<i>O</i>:<i>N</i>-disilver(I)-di-\m-nicotinato-
\k^2^<i>N</i>:<i>O</i>;\k^2^<i>N</i>:<i>O</i>] perchlorate monohydrate]
;
_space_group_IT_number 64
_symmetry_cell_setting orthorhombic
_symmetry_space_group_name_Hall '-C 2ac 2'
_symmetry_space_group_name_H-M 'C m c a'
_atom_sites_solution_hydrogens geom
_atom_sites_solution_primary direct
_atom_sites_solution_secondary difmap
_audit_creation_method SHELXL-97
_cell_angle_alpha 90.00
_cell_angle_beta 90.00
_cell_angle_gamma 90.00
_cell_formula_units_Z 8
_cell_length_a 35.396(3)
_cell_length_b 12.3733(10)
_cell_length_c 15.2324(13)
_cell_measurement_reflns_used 3121
_cell_measurement_temperature 273(2)
_cell_measurement_theta_max 28
_cell_measurement_theta_min 1.36
_cell_volume 6671.3(10)
_computing_cell_refinement 'SAINT (Bruker, 2007)'
_computing_data_collection 'APEX2 (Bruker, 2007)'
_computing_data_reduction 'SAINT (Bruker, 2007)'
_computing_molecular_graphics 'SHELXTL (Sheldrick, 2008)'
_computing_publication_material 'SHELXTL (Sheldrick, 2008)'
_computing_structure_refinement 'SHELXL97 (Sheldrick, 2008)'
_computing_structure_solution 'SHELXS97 (Sheldrick, 2008)'
_diffrn_ambient_temperature 273(2)
_diffrn_measured_fraction_theta_full 0.999
_diffrn_measured_fraction_theta_max 0.999
_diffrn_measurement_device_type 'Bruker APEXII CCD'
_diffrn_measurement_method '\f and \w'
_diffrn_radiation_monochromator graphite
_diffrn_radiation_source 'fine-focus sealed tube'
_diffrn_radiation_type MoK\a
_diffrn_radiation_wavelength 0.71073
_diffrn_reflns_av_R_equivalents 0.0491
_diffrn_reflns_av_sigmaI/netI 0.0351
_diffrn_reflns_limit_h_max 42
_diffrn_reflns_limit_h_min -28
_diffrn_reflns_limit_k_max 14
_diffrn_reflns_limit_k_min -13
_diffrn_reflns_limit_l_max 18
_diffrn_reflns_limit_l_min -18
_diffrn_reflns_number 16336
_diffrn_reflns_theta_full 25.20
_diffrn_reflns_theta_max 25.20
_diffrn_reflns_theta_min 2.20
_exptl_absorpt_coefficient_mu 2.761
_exptl_absorpt_correction_T_max 0.552
_exptl_absorpt_correction_T_min 0.453
_exptl_absorpt_correction_type multi-scan
_exptl_absorpt_process_details '(SADABS; Sheldrick, 1996)'
_exptl_crystal_colour 'pale purple'
_exptl_crystal_density_diffrn 2.060
_exptl_crystal_density_method 'not measured'
_exptl_crystal_description plate
_exptl_crystal_F_000 4032
_exptl_crystal_size_max 0.30
_exptl_crystal_size_mid 0.25
_exptl_crystal_size_min 0.22
_refine_diff_density_max 1.559
_refine_diff_density_min -0.865
_refine_ls_extinction_method none
_refine_ls_goodness_of_fit_ref 1.062
_refine_ls_hydrogen_treatment constr
_refine_ls_matrix_type full
_refine_ls_number_parameters 227
_refine_ls_number_reflns 3065
_refine_ls_number_restraints 27
_refine_ls_restrained_S_all 4.104
_refine_ls_R_factor_all 0.0472
_refine_ls_R_factor_gt 0.0363
_refine_ls_shift/su_max 0.000
_refine_ls_shift/su_mean 0.000
_refine_ls_structure_factor_coef Fsqd
_refine_ls_weighting_details 'calc w=1/[\s^2^(Fo^2^)+(0.0479P)^2^+31.5675P] where P=(Fo^2^+2Fc^2^)/3'
_refine_ls_weighting_scheme calc
_refine_ls_wR_factor_gt 0.0907
_refine_ls_wR_factor_ref 0.0974
_reflns_number_gt 2478
_reflns_number_total 3065
_reflns_threshold_expression I>2\s(I)
_cod_data_source_file hy2177.cif
_cod_data_source_block I
_cod_depositor_comments
;
The following automatic conversions were performed:
'_symmetry_cell_setting' value 'Orthorhombic' changed to 'orthorhombic'
according to '/home/saulius/struct/CIF-dictionaries/cif_core.dic'
dictionary named 'cif_core.dic' version 2.4.1 from 2010-06-29.

Automatic conversion script
Id: cif_fix_enum 1527 2010-12-29 10:47:43Z saulius 

The following automatic conversions were performed:

'_symmetry_cell_setting' value 'Orthorhombic' changed to
'orthorhombic' according to
/home/saulius/struct/CIF-dictionaries/cif_core.dic dictionary named
'cif_core.dic' version 2.4.1 from 2010-06-29.

Automatic conversion script
Id: cif_fix_values 1715 2011-07-08 13:25:40Z adriana 
;
_cod_original_cell_volume 6671.2(10)
_cod_original_sg_symbol_Hall '-C 2bc 2'
_cod_database_code 2220836
_cod_database_fobs_code 2220836

loop_
_symmetry_equiv_pos_as_xyz
'x, y, z'
'-x, -y+1/2, z+1/2'
'-x, y+1/2, -z+1/2'
'x, -y, -z'
'x+1/2, y+1/2, z'
'-x+1/2, -y+1, z+1/2'
'-x+1/2, y+1, -z+1/2'
'x+1/2, -y+1/2, -z'
'-x, -y, -z'
'x, y-1/2, -z-1/2'
'x, -y-1/2, z-1/2'
'-x, y, z'
'-x+1/2, -y+1/2, -z'
'x+1/2, y, -z-1/2'
'x+1/2, -y, z-1/2'
'-x+1/2, y+1/2, z'

loop_
_atom_site_type_symbol
_atom_site_label
_atom_site_fract_x
_atom_site_fract_y
_atom_site_fract_z
_atom_site_U_iso_or_equiv
_atom_site_adp_type
_atom_site_calc_flag
_atom_site_refinement_flags
_atom_site_occupancy
_atom_site_disorder_assembly
_atom_site_disorder_group
Pr Pr1 0.2500 1.08315(12) 0.2500 0.0216(5) Uani d S 1 . .
Ag Ag1 0.11088(6) 0.60988(15) 0.56463(12) 0.0439(6) Uani d . 1 . .
C C2 0.1570(6) 0.8876(17) 0.4208(13) 0.031(5) Uani d . 1 . .
C C6 0.1963(6) 0.9230(16) 0.3979(13) 0.027(4) Uani d . 1 . .
C C3 0.1260(7) 0.943(2) 0.3901(17) 0.048(6) Uani d . 1 . .
H H3 0.1292 1.0038 0.3555 0.058 Uiso calc R 1 . .
C C1 0.1508(6) 0.7976(18) 0.4725(13) 0.033(5) Uani d . 1 . .
H H1 0.1716 0.7607 0.4945 0.040 Uiso calc R 1 . .
C C4 0.0904(8) 0.908(2) 0.411(2) 0.067(9) Uani d . 1 . .
H H4 0.0692 0.9439 0.3899 0.081 Uiso calc R 1 . .
C C5 0.0867(7) 0.816(2) 0.4631(18) 0.054(7) Uani d . 1 . .
H H5 0.0625 0.7927 0.4782 0.065 Uiso calc R 1 . .
N N1 0.1163(5) 0.7608(15) 0.4925(12) 0.040(5) Uani d . 1 . .
O O1 0.2002(4) 0.9976(12) 0.3439(9) 0.035(3) Uani d . 1 . .
O O2 0.2235(4) 0.8725(12) 0.4344(9) 0.033(3) Uani d . 1 . .
N N2 0.1025(5) 0.4681(15) 0.6456(12) 0.037(4) Uani d . 1 . .
C C7 0.1323(6) 0.4144(16) 0.6770(14) 0.032(5) Uani d . 1 . .
H H7 0.1563 0.4385 0.6610 0.038 Uiso calc R 1 . .
C C11 0.0685(8) 0.434(2) 0.669(2) 0.057(8) Uani d . 1 . .
H H11 0.0474 0.4718 0.6489 0.069 Uiso calc R 1 . .
Cl Cl1 0.0000 0.6849(10) 0.5898(10) 0.080(4) Uani d SD 1 . .
O O7 0.0000 0.803(3) 0.588(4) 0.150(19) Uani d SDU 1 . .
O O6 0.0000 0.647(5) 0.685(4) 0.25(4) Uani d SDU 1 . .
C C8 0.1300(6) 0.3255(16) 0.7316(13) 0.030(5) Uani d . 1 . .
C C9 0.0945(7) 0.292(2) 0.7558(19) 0.057(8) Uani d . 1 . .
H H9 0.0914 0.2344 0.7941 0.069 Uiso calc R 1 . .
C C10 0.0631(8) 0.346(3) 0.723(3) 0.082(12) Uani d . 1 . .
H H10 0.0388 0.3232 0.7362 0.098 Uiso calc R 1 . .
C C12 0.1652(6) 0.2676(16) 0.7619(13) 0.028(4) Uani d . 1 . .
O O3 0.1962(4) 0.3019(12) 0.7341(9) 0.032(3) Uani d . 1 . .
O O4 0.1611(4) 0.1878(13) 0.8104(11) 0.044(4) Uani d . 1 . .
O O1W 0.2180(4) 0.9435(12) 0.1603(9) 0.035(4) Uani d D 1 . .
H H1W 0.2373 0.9195 0.1295 0.053 Uiso d RD 1 . .
H H2W 0.1996 0.8918 0.1807 0.053 Uiso d RD 1 . .
O O2W 0.2515(5) 1.1653(13) 0.3996(10) 0.046(4) Uani d D 1 . .
H H3W 0.2615 1.2394 0.4110 0.069 Uiso d RD 1 . .
H H4W 0.2454 1.1409 0.4486 0.069 Uiso d RD 1 . .
O O3W 0.1776(8) 0.5000 0.5000 0.080(10) Uani d S 1 . .
H H5W 0.1920 0.5010 0.4583 0.120 Uiso d R 1 . .
O O5 0.0324(9) 0.643(3) 0.565(3) 0.19(2) Uani d DU 1 . .

loop_
_atom_site_aniso_label
_atom_site_aniso_U_11
_atom_site_aniso_U_22
_atom_site_aniso_U_33
_atom_site_aniso_U_12
_atom_site_aniso_U_13
_atom_site_aniso_U_23
Pr1 0.0227(9) 0.0223(8) 0.0199(8) 0.000 0.0012(6) 0.000
Ag1 0.0482(12) 0.0376(11) 0.0458(11) -0.0044(9) 0.0028(8) 0.0151(8)
C2 0.035(12) 0.033(11) 0.024(10) 0.001(10) 0.006(9) 0.001(9)
C6 0.032(12) 0.025(10) 0.023(10) 0.000(9) 0.005(9) -0.004(8)
C3 0.038(14) 0.051(15) 0.054(15) 0.000(12) 0.009(12) 0.023(12)
C1 0.034(12) 0.038(12) 0.028(10) -0.003(10) 0.003(9) 0.004(10)
C4 0.035(15) 0.07(2) 0.09(2) 0.003(14) 0.004(15) 0.043(17)
C5 0.034(14) 0.060(17) 0.069(18) -0.005(13) 0.012(12) 0.023(14)
N1 0.039(11) 0.040(11) 0.040(10) -0.002(9) 0.006(8) 0.014(9)
O1 0.034(8) 0.032(8) 0.037(8) 0.000(7) 0.005(6) 0.013(7)
O2 0.029(8) 0.038(8) 0.031(8) 0.000(7) 0.000(6) 0.005(7)
N2 0.034(11) 0.033(10) 0.045(11) 0.000(8) 0.002(8) 0.010(8)
C7 0.030(12) 0.028(11) 0.037(12) -0.006(9) 0.001(9) 0.001(9)
C11 0.037(15) 0.054(17) 0.08(2) 0.006(12) 0.003(13) 0.029(15)
Cl1 0.040(6) 0.070(8) 0.130(11) 0.000 0.000 0.009(7)
O7 0.17(5) 0.09(3) 0.19(5) 0.000 0.000 0.04(3)
O6 0.45(13) 0.14(5) 0.15(6) 0.000 0.000 0.02(4)
C8 0.030(12) 0.024(11) 0.036(12) -0.002(9) 0.004(9) 0.001(9)
C9 0.034(14) 0.054(16) 0.08(2) -0.002(12) 0.005(13) 0.042(15)
C10 0.029(15) 0.08(2) 0.13(3) 0.000(15) 0.004(17) 0.06(2)
C12 0.026(11) 0.028(11) 0.031(11) 0.000(9) 0.003(8) -0.005(9)
O3 0.027(8) 0.031(8) 0.037(8) -0.005(6) 0.002(6) -0.005(6)
O4 0.031(9) 0.044(10) 0.056(10) 0.005(7) 0.007(7) 0.023(8)
O1W 0.029(8) 0.035(8) 0.041(9) -0.006(6) 0.006(7) -0.009(7)
O2W 0.071(12) 0.044(10) 0.024(8) -0.021(9) 0.013(8) -0.010(7)
O3W 0.047(16) 0.15(3) 0.040(14) 0.000 0.000 -0.002(17)
O5 0.07(2) 0.14(3) 0.35(6) 0.04(2) 0.07(3) 0.12(3)

loop_
_atom_type_symbol
_atom_type_description
_atom_type_scat_dispersion_real
_atom_type_scat_dispersion_imag
_atom_type_scat_source
C C 0.0033 0.0016 'International Tables Vol C Tables 4.2.6.8 and 6.1.1.4'
H H 0.0000 0.0000 'International Tables Vol C Tables 4.2.6.8 and 6.1.1.4'
N N 0.0061 0.0033 'International Tables Vol C Tables 4.2.6.8 and 6.1.1.4'
O O 0.0106 0.0060 'International Tables Vol C Tables 4.2.6.8 and 6.1.1.4'
Ag Ag -0.8971 1.1015 'International Tables Vol C Tables 4.2.6.8 and 6.1.1.4'
Pr Pr -0.2180 2.8214 'International Tables Vol C Tables 4.2.6.8 and 6.1.1.4'
Cl Cl 0.1484 0.1585 'International Tables Vol C Tables 4.2.6.8 and 6.1.1.4'

loop_
_geom_angle_atom_site_label_1
_geom_angle_atom_site_label_2
_geom_angle_atom_site_label_3
_geom_angle_site_symmetry_1
_geom_angle_site_symmetry_3
_geom_angle
_geom_angle_publ_flag
O3 Pr1 O3 13_566 11_575 106.9(7) ?
O3 Pr1 O1W 13_566 . 146.7(5) ?
O3 Pr1 O1W 11_575 . 89.7(5) ?
O3 Pr1 O1W 13_566 7_545 89.7(5) ?
O3 Pr1 O1W 11_575 7_545 146.7(5) ?
O1W Pr1 O1W . 7_545 91.5(7) ?
O3 Pr1 O2W 13_566 . 69.4(5) ?
O3 Pr1 O2W 11_575 . 82.3(5) ?
O1W Pr1 O2W . . 142.9(5) ?
O1W Pr1 O2W 7_545 . 76.7(5) ?
O3 Pr1 O2W 13_566 7_545 82.3(5) ?
O3 Pr1 O2W 11_575 7_545 69.4(5) ?
O1W Pr1 O2W . 7_545 76.7(5) ?
O1W Pr1 O2W 7_545 7_545 142.9(5) ?
O2W Pr1 O2W . 7_545 131.9(7) ?
O3 Pr1 O1 13_566 . 139.0(5) ?
O3 Pr1 O1 11_575 . 75.5(5) ?
O1W Pr1 O1 . . 72.5(5) ?
O1W Pr1 O1 7_545 . 73.2(5) ?
O2W Pr1 O1 . . 70.5(5) ?
O2W Pr1 O1 7_545 . 132.8(5) ?
O3 Pr1 O1 13_566 7_545 75.5(5) ?
O3 Pr1 O1 11_575 7_545 139.0(5) ?
O1W Pr1 O1 . 7_545 73.2(5) ?
O1W Pr1 O1 7_545 7_545 72.5(5) ?
O2W Pr1 O1 . 7_545 132.8(5) ?
O2W Pr1 O1 7_545 7_545 70.5(5) ?
O1 Pr1 O1 . 7_545 129.9(7) ?
N2 Ag1 N1 . . 174.6(7) ?
N2 Ag1 Ag1 . 4_566 71.2(5) ?
N1 Ag1 Ag1 . 4_566 113.5(5) ?
C3 C2 C1 . . 118(2) ?
C3 C2 C6 . . 121.2(19) ?
C1 C2 C6 . . 121(2) ?
O1 C6 O2 . . 124.6(19) ?
O1 C6 C2 . . 118.3(19) ?
O2 C6 C2 . . 117.1(17) ?
C4 C3 C2 . . 120(2) ?
C4 C3 H3 . . 119.9 ?
C2 C3 H3 . . 119.9 ?
N1 C1 C2 . . 123(2) ?
N1 C1 H1 . . 118.3 ?
C2 C1 H1 . . 118.3 ?
C3 C4 C5 . . 118(3) ?
C3 C4 H4 . . 120.8 ?
C5 C4 H4 . . 120.8 ?
N1 C5 C4 . . 123(2) ?
N1 C5 H5 . . 118.7 ?
C4 C5 H5 . . 118.7 ?
C5 N1 C1 . . 118(2) ?
C5 N1 Ag1 . . 122.9(16) ?
C1 N1 Ag1 . . 119.1(15) ?
C6 O1 Pr1 . . 140.4(13) ?
C11 N2 C7 . . 118(2) ?
C11 N2 Ag1 . . 122.3(16) ?
C7 N2 Ag1 . . 119.9(14) ?
N2 C7 C8 . . 124(2) ?
N2 C7 H7 . . 117.8 ?
C8 C7 H7 . . 117.8 ?
N2 C11 C10 . . 123(2) ?
N2 C11 H11 . . 118.7 ?
C10 C11 H11 . . 118.7 ?
O5 Cl1 O5 12 . 122(4) ?
O5 Cl1 O7 12 . 113.2(18) ?
O5 Cl1 O7 . . 113.2(18) ?
O5 Cl1 O6 12 . 98(2) ?
O5 Cl1 O6 . . 98(2) ?
O7 Cl1 O6 . . 109(3) ?
C9 C8 C7 . . 117(2) ?
C9 C8 C12 . . 122.1(19) ?
C7 C8 C12 . . 120.9(19) ?
C8 C9 C10 . . 119(2) ?
C8 C9 H9 . . 120.3 ?
C10 C9 H9 . . 120.3 ?
C11 C10 C9 . . 119(3) ?
C11 C10 H10 . . 120.5 ?
C9 C10 H10 . . 120.5 ?
O4 C12 O3 . . 124.9(19) ?
O4 C12 C8 . . 117.7(18) ?
O3 C12 C8 . . 117.4(18) ?
C12 O3 Pr1 . 13_566 150.2(13) ?
Pr1 O1W H1W . . 100.1 ?
Pr1 O1W H2W . . 126.4 ?
H1W O1W H2W . . 118.2 ?
Pr1 O2W H3W . . 122.7 ?
Pr1 O2W H4W . . 131.7 ?
H3W O2W H4W . . 105.6 ?

loop_
_geom_bond_atom_site_label_1
_geom_bond_atom_site_label_2
_geom_bond_site_symmetry_2
_geom_bond_distance
_geom_bond_publ_flag
Pr1 O3 13_566 2.390(14) y
Pr1 O1W . 2.477(14) y
Pr1 O2W . 2.495(14) y
Pr1 O1 . 2.504(13) y
Ag1 N2 . 2.165(18) y
Ag1 N1 . 2.175(18) y
Ag1 O4 10_567 2.777(16) y
Ag1 O5 . 2.81(3) y
Ag1 O3W . 2.90(2) y
Ag1 Ag1 4_566 3.357(2) ?
C2 C3 . 1.37(3) ?
C2 C1 . 1.38(3) ?
C2 C6 . 1.50(3) ?
C6 O1 . 1.24(2) ?
C6 O2 . 1.27(3) ?
C3 C4 . 1.37(4) ?
C3 H3 . 0.9300 ?
C1 N1 . 1.34(3) ?
C1 H1 . 0.9300 ?
C4 C5 . 1.39(4) ?
C4 H4 . 0.9300 ?
C5 N1 . 1.33(3) ?
C5 H5 . 0.9300 ?
N2 C11 . 1.32(3) ?
N2 C7 . 1.34(3) ?
C7 C8 . 1.38(3) ?
C7 H7 . 0.9300 ?
C11 C10 . 1.37(4) ?
C11 H11 . 0.9300 ?
Cl1 O5 12 1.31(3) ?
Cl1 O5 . 1.31(3) ?
Cl1 O7 . 1.46(4) ?
Cl1 O6 . 1.52(5) ?
C8 C9 . 1.37(3) ?
C8 C12 . 1.51(3) ?
C9 C10 . 1.39(4) ?
C9 H9 . 0.9300 ?
C10 H10 . 0.9300 ?
C12 O4 . 1.24(2) ?
C12 O3 . 1.25(2) ?
O1W H1W . 0.88 ?
O1W H2W . 0.97 ?
O2W H3W . 1.00 ?
O2W H4W . 0.83 ?
O3W H5W . 0.82 ?

loop_
_geom_hbond_atom_site_label_D
_geom_hbond_atom_site_label_H
_geom_hbond_atom_site_label_A
_geom_hbond_site_symmetry_A
_geom_hbond_distance_DH
_geom_hbond_distance_HA
_geom_hbond_distance_DA
_geom_hbond_angle_DHA
O1W H1W O2 7_545 0.88 1.79 2.67(2) 179
O1W H2W O4 4_566 0.97 1.68 2.63(2) 163
O2W H3W O2 16 1.00 1.77 2.77(2) 176
O2W H4W O2 4_576 0.83 1.95 2.76(2) 162
O3W H5W O1W 10_556 0.82 2.15 2.91(2) 157
